data_7244416
loop_
_publ_author_name
'Chkirate, Karim'
'Karrouchi, Khalid'
'Chakchak, Hind'
'Mague, Joel T.'
'Radi, Smaail'
'Adarsh, N. N.'
'Li, Weiyang'
'Talbaoui, Ahmed'
'Essassi, El Mokhtar'
'Garcia, Yann'

_publ_section_title
;
 Coordination complexes constructed from pyrazole--acetamide and
 pyrazole--quinoxaline: effect of hydrogen bonding on the self-assembly
 process and antibacterial activity
;
_journal_issue 9
_journal_name_full 'RSC Advances'
_journal_page_first 5324
_journal_page_last 5339
_journal_paper_doi 10.1039/D1RA09027E
_journal_volume 12
_journal_year 2022
_chemical_formula_moiety 'C24 H24 Fe N8 O4, 2(N O3), 2(H2 O)'
_chemical_formula_sum 'C24 H28 Fe N10 O12'
_chemical_formula_weight 704.41
_chemical_name_systematic
;
diaquabis(3-(5-methyl-1 <i>H</i>-pyrazol-3-yl)quinoxalin-
2(1<i>H</i>)-one)iron(II) nitrate dihydrate
;
_space_group_crystal_system triclinic
_space_group_IT_number 2
_space_group_name_Hall '-P 1'
_space_group_name_H-M_alt 'P -1'
_atom_sites_solution_hydrogens mixed
_atom_sites_solution_primary dual
_atom_sites_solution_secondary difmap
_audit_creation_method SHELXL-2018/3
_audit_update_record
;
2021-07-07 deposited with the CCDC.	2022-01-28 downloaded from the CCDC.
;
_cell_angle_alpha 78.679(4)
_cell_angle_beta 86.124(4)
_cell_angle_gamma 80.487(4)
_cell_formula_units_Z 2
_cell_length_a 8.392(3)
_cell_length_b 11.420(4)
_cell_length_c 15.823(6)
_cell_measurement_reflns_used 2575
_cell_measurement_temperature 150(2)
_cell_measurement_theta_max 26.5475
_cell_measurement_theta_min 2.4623
_cell_volume 1465.5(9)
_computing_cell_refinement '<i>SAINT</i> (Bruker, 2016)'
_computing_data_collection '<i>APEX3</i> (Bruker, 2016)'
_computing_data_reduction '<i>SAINT</i> (Bruker, 2016)'
_computing_molecular_graphics '<i>DIAMOND</i> (Brandenburg & Putz, 2012)'
_computing_publication_material '<i>SHELXTL</i> (Bruker, 2016)'
_computing_structure_refinement '<i>SHELXL-2018/1</i> (Sheldrick, 2015<i>b</i>)'
_computing_structure_solution '<i>SHELXT</i> (Sheldrick, 2015<i>a</i>)'
_diffrn_ambient_temperature 150(2)
_diffrn_detector_area_resol_mean 8.3333
_diffrn_measured_fraction_theta_full 0.993
_diffrn_measured_fraction_theta_max 0.982
_diffrn_measurement_device_type 'Bruker Smart APEX CCD'
_diffrn_measurement_method '\f and \w scans'
_diffrn_radiation_monochromator graphite
_diffrn_radiation_type MoK\a
_diffrn_radiation_wavelength 0.71073
_diffrn_reflns_av_R_equivalents 0.0422
_diffrn_reflns_av_unetI/netI 0.0924
_diffrn_reflns_Laue_measured_fraction_full 0.993
_diffrn_reflns_Laue_measured_fraction_max 0.982
_diffrn_reflns_limit_h_max 10
_diffrn_reflns_limit_h_min -10
_diffrn_reflns_limit_k_max 14
_diffrn_reflns_limit_k_min -14
_diffrn_reflns_limit_l_max 19
_diffrn_reflns_limit_l_min -19
_diffrn_reflns_number 12137
_diffrn_reflns_point_group_measured_fraction_full 0.993
_diffrn_reflns_point_group_measured_fraction_max 0.982
_diffrn_reflns_theta_full 25.050
_diffrn_reflns_theta_max 26.573
_diffrn_reflns_theta_min 1.313
_diffrn_source 'fine-focus sealed tube'
_exptl_absorpt_coefficient_mu 0.596
_exptl_absorpt_correction_T_max 0.98
_exptl_absorpt_correction_T_min 0.73
_exptl_absorpt_correction_type multi-scan
_exptl_absorpt_process_details '<i>SADABS</i> (Krause <i>et al.</i>, 2015)'
_exptl_crystal_colour orange
_exptl_crystal_density_diffrn 1.596
_exptl_crystal_density_method 'not measured'
_exptl_crystal_description plate
_exptl_crystal_F_000 728
_exptl_crystal_size_max 0.280
_exptl_crystal_size_mid 0.246
_exptl_crystal_size_min 0.035
_exptl_transmission_factor_max 0.888
_exptl_transmission_factor_min 0.664
_refine_diff_density_max 1.346
_refine_diff_density_min -0.447
_refine_diff_density_rms 0.119
_refine_ls_extinction_method none
_refine_ls_goodness_of_fit_ref 0.997
_refine_ls_hydrogen_treatment constr
_refine_ls_matrix_type full
_refine_ls_number_parameters 427
_refine_ls_number_reflns 6014
_refine_ls_number_restraints 0
_refine_ls_restrained_S_all 0.997
_refine_ls_R_factor_all 0.1193
_refine_ls_R_factor_gt 0.0687
_refine_ls_shift/su_max 0.000
_refine_ls_shift/su_mean 0.000
_refine_ls_structure_factor_coef Fsqd
_refine_ls_weighting_details 'w=1/[\s^2^(Fo^2^)+(0.1218P)^2^] where P=(Fo^2^+2Fc^2^)/3'
_refine_ls_weighting_scheme calc
_refine_ls_wR_factor_gt 0.1861
_refine_ls_wR_factor_ref 0.2151
_reflns_Friedel_coverage 0.000
_reflns_number_gt 3364
_reflns_number_total 6014
_reflns_threshold_expression 'I > 2\s(I)'
_cod_data_source_file d1ra09027e2.cif
_cod_data_source_block JTM1288_0m_a
_cod_database_code 7244416
_shelx_shelxl_version_number 2018/3
_shelx_space_group_comment
;
The symmetry employed for this shelxl refinement is uniquely defined
by the following loop, which should always be used as a source of
symmetry information in preference to the above space-group names.
They are only intended as comments.
;
_shelx_estimated_absorpt_t_min 0.851
_shelx_estimated_absorpt_t_max 0.979

loop_
_space_group_symop_operation_xyz
'x, y, z'
'-x, -y, -z'

loop_
_atom_site_label
_atom_site_type_symbol
_atom_site_fract_x
_atom_site_fract_y
_atom_site_fract_z
_atom_site_U_iso_or_equiv
_atom_site_adp_type
_atom_site_occupancy
_atom_site_site_symmetry_order
_atom_site_calc_flag
_atom_site_refinement_flags_posn
_atom_site_refinement_flags_adp
_atom_site_refinement_flags_occupancy
_atom_site_disorder_assembly
_atom_site_disorder_group
Fe1 Fe 0.49842(7) 0.50391(5) 0.25067(3) 0.0219(2) Uani 1 1 d . . . . .
O1 O 0.2750(3) 0.5641(2) 0.30052(16) 0.0252(6) Uani 1 1 d . . . . .
O2 O 0.7227(3) 0.4379(2) 0.20319(16) 0.0254(6) Uani 1 1 d . . . . .
O3 O 0.5981(4) 0.6240(3) 0.31140(17) 0.0321(7) Uani 1 1 d . . . . .
H3A H 0.654528 0.600799 0.357546 0.048 Uiso 1 1 d R U . . .
H3B H 0.607514 0.699862 0.294918 0.048 Uiso 1 1 d R U . . .
O4 O 0.3954(3) 0.3863(2) 0.18787(16) 0.0294(7) Uani 1 1 d . . . . .
H4A H 0.364003 0.316155 0.204354 0.044 Uiso 1 1 d R U . . .
H4B H 0.354668 0.413273 0.137313 0.044 Uiso 1 1 d R U . . .
N1 N 0.2435(4) 0.4784(3) 0.53091(18) 0.0203(7) Uani 1 1 d . . . . .
N2 N 0.1350(4) 0.6619(3) 0.39760(19) 0.0226(8) Uani 1 1 d . . . . .
H2A H 0.129008 0.723913 0.351422 0.027 Uiso 1 1 d R U . . .
N3 N 0.6186(4) 0.2672(3) 0.37992(19) 0.0231(8) Uani 1 1 d . . . . .
H3C H 0.693032 0.244096 0.339426 0.028 Uiso 1 1 d R U . . .
N4 N 0.5174(4) 0.3733(3) 0.36681(19) 0.0212(7) Uani 1 1 d . . . . .
N5 N 0.7565(4) 0.5135(3) -0.02791(19) 0.0222(7) Uani 1 1 d . . . . .
N6 N 0.8650(4) 0.3363(3) 0.10897(19) 0.0232(8) Uani 1 1 d . . . . .
H6A H 0.871819 0.281794 0.159453 0.028 Uiso 1 1 d R U . . .
N7 N 0.3874(4) 0.7389(3) 0.11727(19) 0.0231(8) Uani 1 1 d . . . . .
H7C H 0.318184 0.768432 0.157599 0.028 Uiso 1 1 d R U . . .
N8 N 0.4877(4) 0.6326(3) 0.13318(19) 0.0211(7) Uani 1 1 d . . . . .
C1 C 0.0725(5) 0.6691(4) 0.4802(2) 0.0239(9) Uani 1 1 d . . . . .
C2 C -0.0391(5) 0.7674(4) 0.4972(3) 0.0276(10) Uani 1 1 d . . . . .
H2 H -0.071555 0.834112 0.452411 0.033 Uiso 1 1 calc R U . . .
C3 C -0.1010(5) 0.7659(4) 0.5797(3) 0.0286(10) Uani 1 1 d . . . . .
H3 H -0.179818 0.830909 0.591827 0.034 Uiso 1 1 calc R U . . .
C4 C -0.0498(5) 0.6702(4) 0.6459(2) 0.0273(10) Uani 1 1 d . . . . .
H4 H -0.093209 0.671657 0.702767 0.033 Uiso 1 1 calc R U . . .
C5 C 0.0619(5) 0.5740(4) 0.6309(2) 0.0237(9) Uani 1 1 d . . . . .
H5 H 0.095112 0.508782 0.676608 0.028 Uiso 1 1 calc R U . . .
C6 C 0.1277(5) 0.5734(4) 0.5453(2) 0.0224(9) Uani 1 1 d . . . . .
C7 C 0.3012(4) 0.4747(4) 0.4517(2) 0.0211(9) Uani 1 1 d . . . . .
C8 C 0.2388(5) 0.5683(3) 0.3779(2) 0.0206(8) Uani 1 1 d . . . . .
C9 C 0.4253(4) 0.3726(3) 0.4396(2) 0.0197(8) Uani 1 1 d . . . . .
C10 C 0.4714(5) 0.2650(3) 0.4989(2) 0.0240(9) Uani 1 1 d . . . . .
H10 H 0.426363 0.242216 0.555310 0.029 Uiso 1 1 calc R U . . .
C11 C 0.5957(5) 0.1997(3) 0.4582(2) 0.0235(9) Uani 1 1 d . . . . .
C12 C 0.6931(5) 0.0784(4) 0.4860(3) 0.0346(11) Uani 1 1 d . . . . .
H12A H 0.651194 0.018728 0.460285 0.052 Uiso 1 1 calc R U . . .
H12B H 0.685895 0.055708 0.548975 0.052 Uiso 1 1 calc R U . . .
H12C H 0.806213 0.080927 0.466901 0.052 Uiso 1 1 calc R U . . .
C13 C 0.9284(5) 0.3250(4) 0.0273(2) 0.0236(9) Uani 1 1 d . . . . .
C14 C 1.0410(5) 0.2264(4) 0.0126(3) 0.0284(10) Uani 1 1 d . . . . .
H14 H 1.076024 0.162695 0.058963 0.034 Uiso 1 1 calc R U . . .
C15 C 1.1005(5) 0.2224(4) -0.0697(3) 0.0303(10) Uani 1 1 d . . . . .
H15 H 1.177699 0.155481 -0.080146 0.036 Uiso 1 1 calc R U . . .
C16 C 1.0494(5) 0.3151(4) -0.1384(3) 0.0289(10) Uani 1 1 d . . . . .
H16 H 1.093024 0.311020 -0.194907 0.035 Uiso 1 1 calc R U . . .
C17 C 0.9364(5) 0.4124(4) -0.1251(2) 0.0250(9) Uani 1 1 d . . . . .
H17 H 0.901926 0.475287 -0.172095 0.030 Uiso 1 1 calc R U . . .
C18 C 0.8724(5) 0.4177(3) -0.0408(2) 0.0207(9) Uani 1 1 d . . . . .
C19 C 0.6996(4) 0.5216(3) 0.0506(2) 0.0206(9) Uani 1 1 d . . . . .
C20 C 0.7609(5) 0.4312(4) 0.1262(2) 0.0217(9) Uani 1 1 d . . . . .
C21 C 0.5766(5) 0.6258(4) 0.0599(2) 0.0216(9) Uani 1 1 d . . . . .
C22 C 0.5304(5) 0.7297(3) -0.0026(2) 0.0248(9) Uani 1 1 d . . . . .
H22 H 0.572985 0.747185 -0.060058 0.030 Uiso 1 1 calc R U . . .
C23 C 0.4107(5) 0.8009(4) 0.0364(2) 0.0254(9) Uani 1 1 d . . . . .
C24 C 0.3160(6) 0.9211(4) 0.0045(3) 0.0346(11) Uani 1 1 d . . . . .
H24A H 0.327454 0.940427 -0.058531 0.052 Uiso 1 1 calc R U . . .
H24B H 0.356143 0.982388 0.029243 0.052 Uiso 1 1 calc R U . . .
H24C H 0.201800 0.919922 0.021664 0.052 Uiso 1 1 calc R U . . .
O5 O 0.1723(4) 0.0131(3) 0.1859(2) 0.0522(10) Uani 1 1 d . . . . .
O6 O 0.1079(4) -0.0354(3) 0.32270(19) 0.0460(9) Uani 1 1 d . . . . .
O7 O 0.1577(4) -0.1720(3) 0.24280(19) 0.0381(8) Uani 1 1 d . . . . .
N9 N 0.1466(5) -0.0655(4) 0.2507(2) 0.0376(10) Uani 1 1 d . . . . .
O8 O 0.747(2) 0.863(3) 0.3190(10) 0.063(3) Uani 0.543(12) 1 d G . P A 1
O9 O 0.676(4) 1.021(2) 0.2191(18) 0.061(3) Uani 0.543(12) 1 d G . P A 1
O10 O 0.5842(17) 0.8534(10) 0.2223(8) 0.067(3) Uani 0.543(12) 1 d G . P A 1
N10 N 0.668(2) 0.9126(18) 0.2534(9) 0.0422(15) Uani 0.543(12) 1 d G . P A 1
O8A O 0.778(2) 0.863(4) 0.2977(14) 0.063(3) Uani 0.457(12) 1 d G . P A 2
O9A O 0.646(5) 1.026(2) 0.221(2) 0.061(3) Uani 0.457(12) 1 d G . P A 2
O10A O 0.5324(19) 0.8663(12) 0.2653(9) 0.067(3) Uani 0.457(12) 1 d G . P A 2
N10A N 0.651(3) 0.918(2) 0.2615(11) 0.0422(15) Uani 0.457(12) 1 d G . P A 2
O11 O 0.8595(4) 1.1610(3) 0.26364(18) 0.0341(7) Uani 1 1 d . . . . .
H11A H 0.947625 1.120531 0.287320 0.051 Uiso 1 1 d R U . . .
H11B H 0.810486 1.105703 0.250728 0.051 Uiso 1 1 d R U . . .
O12 O 0.3639(5) 0.1580(3) 0.2456(3) 0.0696(12) Uani 1 1 d . . . . .
H12D H 0.292775 0.119706 0.230012 0.104 Uiso 1 1 d R U . . .
H12E H 0.456287 0.118962 0.230820 0.104 Uiso 1 1 d R U . . .

loop_
_atom_site_aniso_label
_atom_site_aniso_U_11
_atom_site_aniso_U_22
_atom_site_aniso_U_33
_atom_site_aniso_U_23
_atom_site_aniso_U_13
_atom_site_aniso_U_12
Fe1 0.0255(3) 0.0263(4) 0.0114(3) -0.0023(2) 0.0041(2) -0.0006(2)
O1 0.0292(16) 0.0313(16) 0.0115(13) -0.0021(11) 0.0018(11) 0.0022(13)
O2 0.0287(16) 0.0334(16) 0.0107(13) -0.0018(11) 0.0018(11) 0.0014(13)
O3 0.0462(19) 0.0284(16) 0.0203(15) -0.0009(12) -0.0081(13) -0.0035(14)
O4 0.0411(18) 0.0268(16) 0.0193(15) -0.0009(12) -0.0057(12) -0.0045(13)
N1 0.0222(18) 0.0255(18) 0.0128(16) -0.0042(13) 0.0029(13) -0.0028(14)
N2 0.0266(19) 0.0235(18) 0.0149(17) -0.0006(14) 0.0037(14) -0.0009(15)
N3 0.0232(19) 0.0266(19) 0.0165(17) -0.0041(14) 0.0019(14) 0.0038(15)
N4 0.0233(18) 0.0241(19) 0.0140(16) -0.0021(13) 0.0033(13) -0.0008(14)
N5 0.0234(18) 0.0278(19) 0.0135(16) -0.0023(14) 0.0017(13) -0.0017(15)
N6 0.0262(19) 0.0269(19) 0.0133(16) -0.0012(14) 0.0004(14) 0.0016(15)
N7 0.0218(18) 0.0253(19) 0.0190(17) -0.0032(14) 0.0043(14) 0.0023(14)
N8 0.0215(18) 0.0241(19) 0.0142(16) -0.0017(13) 0.0035(13) 0.0024(14)
C1 0.024(2) 0.029(2) 0.019(2) -0.0059(17) 0.0024(17) -0.0047(18)
C2 0.029(2) 0.029(2) 0.024(2) -0.0056(18) -0.0015(18) -0.0014(19)
C3 0.025(2) 0.033(2) 0.029(2) -0.0116(19) 0.0004(18) 0.0001(19)
C4 0.025(2) 0.038(3) 0.018(2) -0.0089(18) 0.0088(17) -0.0027(19)
C5 0.022(2) 0.030(2) 0.018(2) -0.0056(17) 0.0019(16) -0.0007(18)
C6 0.023(2) 0.030(2) 0.0131(19) -0.0047(17) 0.0039(16) -0.0016(17)
C7 0.019(2) 0.029(2) 0.0145(19) -0.0036(16) 0.0026(16) -0.0022(17)
C8 0.021(2) 0.026(2) 0.0142(19) -0.0030(16) 0.0036(16) -0.0053(17)
C9 0.019(2) 0.026(2) 0.0135(19) -0.0036(16) 0.0021(15) -0.0025(16)
C10 0.028(2) 0.024(2) 0.016(2) 0.0023(16) 0.0037(17) -0.0023(18)
C11 0.027(2) 0.022(2) 0.018(2) 0.0021(16) 0.0005(17) -0.0030(17)
C12 0.039(3) 0.030(3) 0.029(2) -0.0014(19) 0.002(2) 0.007(2)
C13 0.025(2) 0.028(2) 0.017(2) -0.0056(17) 0.0008(16) -0.0011(18)
C14 0.029(2) 0.029(2) 0.023(2) -0.0012(18) 0.0013(18) 0.0007(19)
C15 0.029(2) 0.030(2) 0.032(2) -0.0115(19) 0.0044(19) 0.0027(19)
C16 0.030(2) 0.036(3) 0.020(2) -0.0102(18) 0.0092(18) -0.0024(19)
C17 0.024(2) 0.033(2) 0.016(2) -0.0039(17) 0.0014(16) -0.0014(18)
C18 0.022(2) 0.025(2) 0.0143(19) -0.0036(16) 0.0016(16) -0.0011(17)
C19 0.020(2) 0.024(2) 0.017(2) -0.0033(16) 0.0027(16) -0.0034(17)
C20 0.020(2) 0.030(2) 0.015(2) -0.0036(17) 0.0014(16) -0.0029(17)
C21 0.022(2) 0.028(2) 0.0137(19) -0.0030(16) 0.0024(16) -0.0020(17)
C22 0.030(2) 0.023(2) 0.018(2) -0.0001(16) 0.0034(17) 0.0002(18)
C23 0.028(2) 0.026(2) 0.019(2) 0.0007(17) 0.0023(17) -0.0034(18)
C24 0.041(3) 0.028(2) 0.026(2) 0.0030(19) 0.0048(19) 0.006(2)
O5 0.073(3) 0.042(2) 0.034(2) 0.0040(16) 0.0091(17) -0.0049(18)
O6 0.058(2) 0.052(2) 0.0262(18) -0.0118(15) 0.0060(15) -0.0015(17)
O7 0.052(2) 0.0279(18) 0.0310(17) -0.0083(13) 0.0098(15) 0.0009(15)
N9 0.039(2) 0.041(3) 0.028(2) -0.0046(18) 0.0033(17) 0.0039(18)
O8 0.065(6) 0.074(3) 0.048(8) 0.007(8) -0.012(5) -0.027(7)
O9 0.066(10) 0.045(3) 0.069(3) 0.007(2) -0.010(4) -0.017(4)
O10 0.099(8) 0.043(3) 0.063(7) 0.008(5) -0.031(6) -0.031(5)
N10 0.043(4) 0.040(3) 0.043(3) -0.009(2) -0.006(3) -0.004(3)
O8A 0.065(6) 0.074(3) 0.048(8) 0.007(8) -0.012(5) -0.027(7)
O9A 0.066(10) 0.045(3) 0.069(3) 0.007(2) -0.010(4) -0.017(4)
O10A 0.099(8) 0.043(3) 0.063(7) 0.008(5) -0.031(6) -0.031(5)
N10A 0.043(4) 0.040(3) 0.043(3) -0.009(2) -0.006(3) -0.004(3)
O11 0.0417(19) 0.0260(17) 0.0297(16) -0.0024(13) 0.0058(14) 0.0022(14)
O12 0.066(3) 0.042(2) 0.097(3) -0.006(2) 0.011(2) -0.011(2)

loop_
_atom_type_symbol
_atom_type_description
_atom_type_scat_dispersion_real
_atom_type_scat_dispersion_imag
_atom_type_scat_source
C C 0.0033 0.0016 'International Tables Vol C Tables 4.2.6.8 and 6.1.1.4'
H H 0.0000 0.0000 'International Tables Vol C Tables 4.2.6.8 and 6.1.1.4'
Fe Fe 0.3463 0.8444 'International Tables Vol C Tables 4.2.6.8 and 6.1.1.4'
N N 0.0061 0.0033 'International Tables Vol C Tables 4.2.6.8 and 6.1.1.4'
O O 0.0106 0.0060 'International Tables Vol C Tables 4.2.6.8 and 6.1.1.4'

loop_
_geom_angle_atom_site_label_1
_geom_angle_atom_site_label_2
_geom_angle_atom_site_label_3
_geom_angle
_geom_angle_site_symmetry_1
_geom_angle_site_symmetry_3
_geom_angle_publ_flag
O1 Fe1 O2 178.10(10) . . ?
O1 Fe1 O3 89.12(11) . . ?
O2 Fe1 O3 91.62(11) . . ?
O1 Fe1 N4 84.75(11) . . ?
O2 Fe1 N4 93.50(11) . . ?
O3 Fe1 N4 89.86(12) . . ?
O1 Fe1 N8 97.20(11) . . ?
O2 Fe1 N8 84.56(11) . . ?
O3 Fe1 N8 89.98(12) . . ?
N4 Fe1 N8 178.05(11) . . ?
O1 Fe1 O4 90.39(11) . . ?
O2 Fe1 O4 88.91(11) . . ?
O3 Fe1 O4 178.80(10) . . ?
N4 Fe1 O4 91.18(12) . . ?
N8 Fe1 O4 88.99(12) . . ?
C8 O1 Fe1 126.4(2) . . ?
C20 O2 Fe1 126.5(2) . . ?
Fe1 O3 H3A 123.7 . . ?
Fe1 O3 H3B 131.6 . . ?
H3A O3 H3B 104.1 . . ?
Fe1 O4 H4A 134.7 . . ?
Fe1 O4 H4B 120.0 . . ?
H4A O4 H4B 104.1 . . ?
C7 N1 C6 119.3(3) . . ?
C8 N2 C1 124.1(3) . . ?
C8 N2 H2A 108.9 . . ?
C1 N2 H2A 125.9 . . ?
C11 N3 N4 112.7(3) . . ?
C11 N3 H3C 124.2 . . ?
N4 N3 H3C 123.1 . . ?
C9 N4 N3 105.2(3) . . ?
C9 N4 Fe1 128.4(3) . . ?
N3 N4 Fe1 126.2(2) . . ?
C19 N5 C18 119.8(3) . . ?
C20 N6 C13 124.2(3) . . ?
C20 N6 H6A 105.1 . . ?
C13 N6 H6A 130.3 . . ?
N8 N7 C23 112.1(3) . . ?
N8 N7 H7C 123.9 . . ?
C23 N7 H7C 123.8 . . ?
C21 N8 N7 105.7(3) . . ?
C21 N8 Fe1 128.1(3) . . ?
N7 N8 Fe1 126.2(2) . . ?
N2 C1 C6 116.4(3) . . ?
N2 C1 C2 122.0(4) . . ?
C6 C1 C2 121.6(4) . . ?
C3 C2 C1 118.8(4) . . ?
C3 C2 H2 120.6 . . ?
C1 C2 H2 120.6 . . ?
C2 C3 C4 120.7(4) . . ?
C2 C3 H3 119.6 . . ?
C4 C3 H3 119.6 . . ?
C5 C4 C3 121.4(4) . . ?
C5 C4 H4 119.3 . . ?
C3 C4 H4 119.3 . . ?
C4 C5 C6 118.8(4) . . ?
C4 C5 H5 120.6 . . ?
C6 C5 H5 120.6 . . ?
N1 C6 C1 122.8(3) . . ?
N1 C6 C5 118.7(3) . . ?
C1 C6 C5 118.6(4) . . ?
N1 C7 C9 117.4(3) . . ?
N1 C7 C8 121.1(3) . . ?
C9 C7 C8 121.5(3) . . ?
O1 C8 N2 119.3(3) . . ?
O1 C8 C7 124.6(3) . . ?
N2 C8 C7 116.0(3) . . ?
N4 C9 C10 110.1(3) . . ?
N4 C9 C7 122.0(3) . . ?
C10 C9 C7 127.8(3) . . ?
C11 C10 C9 105.7(3) . . ?
C11 C10 H10 127.2 . . ?
C9 C10 H10 127.2 . . ?
N3 C11 C10 106.3(3) . . ?
N3 C11 C12 121.8(4) . . ?
C10 C11 C12 131.9(4) . . ?
C11 C12 H12A 109.5 . . ?
C11 C12 H12B 109.5 . . ?
H12A C12 H12B 109.5 . . ?
C11 C12 H12C 109.5 . . ?
H12A C12 H12C 109.5 . . ?
H12B C12 H12C 109.5 . . ?
N6 C13 C14 122.4(4) . . ?
N6 C13 C18 116.6(3) . . ?
C14 C13 C18 121.0(3) . . ?
C15 C14 C13 119.1(4) . . ?
C15 C14 H14 120.5 . . ?
C13 C14 H14 120.5 . . ?
C14 C15 C16 121.0(4) . . ?
C14 C15 H15 119.5 . . ?
C16 C15 H15 119.5 . . ?
C17 C16 C15 120.7(4) . . ?
C17 C16 H16 119.7 . . ?
C15 C16 H16 119.7 . . ?
C16 C17 C18 119.2(4) . . ?
C16 C17 H17 120.4 . . ?
C18 C17 H17 120.4 . . ?
N5 C18 C13 121.8(3) . . ?
N5 C18 C17 119.2(3) . . ?
C13 C18 C17 119.0(4) . . ?
N5 C19 C21 117.1(3) . . ?
N5 C19 C20 121.2(3) . . ?
C21 C19 C20 121.6(3) . . ?
O2 C20 N6 119.0(3) . . ?
O2 C20 C19 125.0(3) . . ?
N6 C20 C19 116.0(3) . . ?
N8 C21 C22 109.9(3) . . ?
N8 C21 C19 122.5(3) . . ?
C22 C21 C19 127.6(3) . . ?
C23 C22 C21 105.9(3) . . ?
C23 C22 H22 127.0 . . ?
C21 C22 H22 127.0 . . ?
N7 C23 C22 106.4(3) . . ?
N7 C23 C24 122.0(4) . . ?
C22 C23 C24 131.6(4) . . ?
C23 C24 H24A 109.5 . . ?
C23 C24 H24B 109.5 . . ?
H24A C24 H24B 109.5 . . ?
C23 C24 H24C 109.5 . . ?
H24A C24 H24C 109.5 . . ?
H24B C24 H24C 109.5 . . ?
O7 N9 O5 119.2(4) . . ?
O7 N9 O6 120.6(4) . . ?
O5 N9 O6 120.2(4) . . ?
O10 N10 O8 119.3 . . ?
O10 N10 O9 120.5 . . ?
O8 N10 O9 120.2 . . ?
O10A N10A O8A 119.3 . . ?
O10A N10A O9A 120.5 . . ?
O8A N10A O9A 120.2 . . ?
H11A O11 H11B 104.0 . . ?
H12D O12 H12E 104.1 . . ?

loop_
_geom_bond_atom_site_label_1
_geom_bond_atom_site_label_2
_geom_bond_distance
_geom_bond_site_symmetry_2
_geom_bond_publ_flag
Fe1 O1 2.048(3) . ?
Fe1 O2 2.058(3) . ?
Fe1 O3 2.123(3) . ?
Fe1 N4 2.124(3) . ?
Fe1 N8 2.128(3) . ?
Fe1 O4 2.136(3) . ?
O1 C8 1.250(4) . ?
O2 C20 1.253(4) . ?
O3 H3A 0.8700 . ?
O3 H3B 0.8699 . ?
O4 H4A 0.8700 . ?
O4 H4B 0.8700 . ?
N1 C7 1.318(4) . ?
N1 C6 1.375(5) . ?
N2 C8 1.336(5) . ?
N2 C1 1.387(5) . ?
N2 H2A 0.9100 . ?
N3 C11 1.345(5) . ?
N3 N4 1.348(4) . ?
N3 H3C 0.9100 . ?
N4 C9 1.342(4) . ?
N5 C19 1.316(4) . ?
N5 C18 1.376(5) . ?
N6 C20 1.335(5) . ?
N6 C13 1.385(4) . ?
N6 H6A 0.9100 . ?
N7 N8 1.348(4) . ?
N7 C23 1.354(5) . ?
N7 H7C 0.9099 . ?
N8 C21 1.343(4) . ?
C1 C6 1.387(5) . ?
C1 C2 1.395(5) . ?
C2 C3 1.370(5) . ?
C2 H2 0.9500 . ?
C3 C4 1.389(6) . ?
C3 H3 0.9500 . ?
C4 C5 1.369(5) . ?
C4 H4 0.9500 . ?
C5 C6 1.429(5) . ?
C5 H5 0.9500 . ?
C7 C9 1.463(5) . ?
C7 C8 1.479(5) . ?
C9 C10 1.407(5) . ?
C10 C11 1.379(5) . ?
C10 H10 0.9500 . ?
C11 C12 1.488(5) . ?
C12 H12A 0.9800 . ?
C12 H12B 0.9800 . ?
C12 H12C 0.9800 . ?
C13 C14 1.392(5) . ?
C13 C18 1.400(5) . ?
C14 C15 1.369(5) . ?
C14 H14 0.9500 . ?
C15 C16 1.396(6) . ?
C15 H15 0.9500 . ?
C16 C17 1.376(5) . ?
C16 H16 0.9500 . ?
C17 C18 1.413(5) . ?
C17 H17 0.9500 . ?
C19 C21 1.464(5) . ?
C19 C20 1.478(5) . ?
C21 C22 1.406(5) . ?
C22 C23 1.376(5) . ?
C22 H22 0.9500 . ?
C23 C24 1.481(5) . ?
C24 H24A 0.9800 . ?
C24 H24B 0.9800 . ?
C24 H24C 0.9800 . ?
O5 N9 1.256(4) . ?
O6 N9 1.260(4) . ?
O7 N9 1.234(5) . ?
O8 N10 1.2562 . ?
O9 N10 1.2608 . ?
O10 N10 1.2361 . ?
O8A N10A 1.2563 . ?
O9A N10A 1.2608 . ?
O10A N10A 1.2361 . ?
O11 H11A 0.8701 . ?
O11 H11B 0.8701 . ?
O12 H12D 0.8701 . ?
O12 H12E 0.8701 . ?

loop_
_geom_hbond_atom_site_label_D
_geom_hbond_atom_site_label_H
_geom_hbond_atom_site_label_A
_geom_hbond_distance_DH
_geom_hbond_distance_HA
_geom_hbond_distance_DA
_geom_hbond_angle_DHA
_geom_hbond_site_symmetry_A
_geom_hbond_publ_flag
O3 H3A N1 0.87 2.00 2.855(4) 168 2_666 yes
O3 H3B O10 0.87 1.89 2.708(11) 157 . yes
O3 H3B N10 0.87 2.52 3.381(17) 173 . yes
O4 H4A O12 0.87 1.80 2.638(5) 162 . yes
O4 H4B N5 0.87 1.99 2.856(4) 174 2_665 yes
N2 H2A O7 0.91 1.91 2.805(4) 166 1_565 yes
N3 H3C O11 0.91 2.02 2.917(4) 169 1_545 yes
N6 H6A O11 0.91 1.94 2.845(4) 173 1_545 yes
N7 H7C O7 0.91 1.98 2.885(4) 176 1_565 yes
C14 H14 O5 0.95 2.45 3.400(5) 175 1_655 yes
C24 H24A O9 0.98 2.49 3.47(3) 173 2_675 yes
O11 H11A O6 0.87 2.05 2.853(4) 153 1_665 yes
O11 H11B O9 0.87 1.76 2.61(2) 167 . yes
O12 H12D O5 0.87 1.96 2.814(6) 168 . yes
O12 H12D N9 0.87 2.57 3.359(6) 151 . yes
O12 H12E O9 0.87 2.01 2.87(14) 170 1_545 yes

loop_
_geom_torsion_atom_site_label_1
_geom_torsion_atom_site_label_2
_geom_torsion_atom_site_label_3
_geom_torsion_atom_site_label_4
_geom_torsion
_geom_torsion_site_symmetry_1
_geom_torsion_site_symmetry_2
_geom_torsion_site_symmetry_3
_geom_torsion_site_symmetry_4
_geom_torsion_publ_flag
C11 N3 N4 C9 -0.6(4) . . . . ?
C11 N3 N4 Fe1 -175.8(3) . . . . ?
C23 N7 N8 C21 -0.7(4) . . . . ?
C23 N7 N8 Fe1 179.6(3) . . . . ?
C8 N2 C1 C6 2.0(6) . . . . ?
C8 N2 C1 C2 -178.3(4) . . . . ?
N2 C1 C2 C3 177.1(4) . . . . ?
C6 C1 C2 C3 -3.2(6) . . . . ?
C1 C2 C3 C4 2.1(6) . . . . ?
C2 C3 C4 C5 -0.9(6) . . . . ?
C3 C4 C5 C6 0.6(6) . . . . ?
C7 N1 C6 C1 -2.7(6) . . . . ?
C7 N1 C6 C5 177.7(3) . . . . ?
N2 C1 C6 N1 3.0(6) . . . . ?
C2 C1 C6 N1 -176.7(4) . . . . ?
N2 C1 C6 C5 -177.4(3) . . . . ?
C2 C1 C6 C5 2.9(6) . . . . ?
C4 C5 C6 N1 178.0(4) . . . . ?
C4 C5 C6 C1 -1.6(6) . . . . ?
C6 N1 C7 C9 179.5(3) . . . . ?
C6 N1 C7 C8 -2.3(5) . . . . ?
Fe1 O1 C8 N2 141.9(3) . . . . ?
Fe1 O1 C8 C7 -39.2(5) . . . . ?
C1 N2 C8 O1 172.4(3) . . . . ?
C1 N2 C8 C7 -6.6(5) . . . . ?
N1 C7 C8 O1 -172.1(4) . . . . ?
C9 C7 C8 O1 6.0(6) . . . . ?
N1 C7 C8 N2 6.8(5) . . . . ?
C9 C7 C8 N2 -175.1(3) . . . . ?
N3 N4 C9 C10 0.6(4) . . . . ?
Fe1 N4 C9 C10 175.8(3) . . . . ?
N3 N4 C9 C7 178.5(3) . . . . ?
Fe1 N4 C9 C7 -6.4(5) . . . . ?
N1 C7 C9 N4 -164.6(4) . . . . ?
C8 C7 C9 N4 17.2(6) . . . . ?
N1 C7 C9 C10 12.8(6) . . . . ?
C8 C7 C9 C10 -165.4(4) . . . . ?
N4 C9 C10 C11 -0.5(5) . . . . ?
C7 C9 C10 C11 -178.2(4) . . . . ?
N4 N3 C11 C10 0.3(5) . . . . ?
N4 N3 C11 C12 179.2(4) . . . . ?
C9 C10 C11 N3 0.1(4) . . . . ?
C9 C10 C11 C12 -178.7(4) . . . . ?
C20 N6 C13 C14 177.7(4) . . . . ?
C20 N6 C13 C18 -2.9(6) . . . . ?
N6 C13 C14 C15 -178.9(4) . . . . ?
C18 C13 C14 C15 1.8(6) . . . . ?
C13 C14 C15 C16 -0.3(6) . . . . ?
C14 C15 C16 C17 -0.7(7) . . . . ?
C15 C16 C17 C18 0.1(6) . . . . ?
C19 N5 C18 C13 2.5(6) . . . . ?
C19 N5 C18 C17 -177.8(4) . . . . ?
N6 C13 C18 N5 -2.0(6) . . . . ?
C14 C13 C18 N5 177.4(4) . . . . ?
N6 C13 C18 C17 178.3(3) . . . . ?
C14 C13 C18 C17 -2.4(6) . . . . ?
C16 C17 C18 N5 -178.3(4) . . . . ?
C16 C17 C18 C13 1.4(6) . . . . ?
C18 N5 C19 C21 179.9(3) . . . . ?
C18 N5 C19 C20 1.6(6) . . . . ?
Fe1 O2 C20 N6 -143.2(3) . . . . ?
Fe1 O2 C20 C19 36.9(5) . . . . ?
C13 N6 C20 O2 -173.3(3) . . . . ?
C13 N6 C20 C19 6.6(6) . . . . ?
N5 C19 C20 O2 173.9(4) . . . . ?
C21 C19 C20 O2 -4.4(6) . . . . ?
N5 C19 C20 N6 -6.0(5) . . . . ?
C21 C19 C20 N6 175.8(3) . . . . ?
N7 N8 C21 C22 -0.1(4) . . . . ?
Fe1 N8 C21 C22 179.5(3) . . . . ?
N7 N8 C21 C19 -179.0(3) . . . . ?
Fe1 N8 C21 C19 0.6(5) . . . . ?
N5 C19 C21 N8 167.0(4) . . . . ?
C20 C19 C21 N8 -14.7(6) . . . . ?
N5 C19 C21 C22 -11.8(6) . . . . ?
C20 C19 C21 C22 166.6(4) . . . . ?
N8 C21 C22 C23 0.9(5) . . . . ?
C19 C21 C22 C23 179.7(4) . . . . ?
N8 N7 C23 C22 1.3(5) . . . . ?
N8 N7 C23 C24 -179.1(4) . . . . ?
C21 C22 C23 N7 -1.3(5) . . . . ?
C21 C22 C23 C24 179.2(4) . . . . ?
